data_4329238
loop_
_publ_author_name
'Enrique Colacio'
'Jos\'e Ruiz'
'Antonio J. Mota'
'Mar\'ia A. Palacios'
'Eduard Cremades'
'Eliseo Ruiz'
'Fraser J. White'
'Euan K. Brechin'

_publ_section_title
;
 Family of Carboxylate- and Nitrate-diphenoxo Triply Bridged Dinuclear
 NiIILnIII Complexes (Ln = Eu, Gd, Tb, Ho, Er, Y): Synthesis, Experimental
 and Theoretical Magneto-Structural Studies, and Single-Molecule Magnet
 Behavior
;
_journal_name_full 'Inorganic Chemistry'
_journal_page_first 5857
_journal_page_last 5868
_journal_paper_doi 10.1021/ic3004596
_journal_volume 51
_journal_year 2012
_chemical_formula_sum 'C27 H40 Er N5 Ni O12'
_chemical_formula_weight 852.61
_chemical_name_systematic
;
 ?
;
_space_group_IT_number 2
_symmetry_cell_setting triclinic
_symmetry_space_group_name_Hall '-P 1'
_symmetry_space_group_name_H-M 'P -1'
_atom_sites_solution_hydrogens geom
_atom_sites_solution_primary direct
_atom_sites_solution_secondary difmap
_audit_creation_method SHELXL-97
_cell_angle_alpha 92.327(5)
_cell_angle_beta 98.281(5)
_cell_angle_gamma 91.074(5)
_cell_formula_units_Z 4
_cell_length_a 11.399(5)
_cell_length_b 14.685(5)
_cell_length_c 19.374(5)
_cell_measurement_reflns_used 20452
_cell_measurement_temperature 293(2)
_cell_measurement_theta_max 28.059
_cell_measurement_theta_min 2.5735
_cell_volume 3206(2)
_computing_cell_refinement 'Bruker smart'
_computing_data_collection 'Bruker smart'
_computing_data_reduction 'Bruker smart'
_computing_molecular_graphics 'Bruker SHELXTL'
_computing_publication_material 'SHELXL-97 (Sheldrick, 1997)'
_computing_structure_refinement 'SHELXL-97 (Sheldrick, 1997)'
_computing_structure_solution 'SHELXL-97 (Sheldrick, 1990)'
_diffrn_ambient_temperature 293(2)
_diffrn_measured_fraction_theta_full 0.996
_diffrn_measured_fraction_theta_max 0.996
_diffrn_measurement_device_type 'Bruker Axs APEX automatic diffractometer'
_diffrn_measurement_method 'phi and omega scans'
_diffrn_radiation_monochromator graphite
_diffrn_radiation_source 'fine-focus sealed tube'
_diffrn_radiation_type MoK\a
_diffrn_radiation_wavelength 0.71069
_diffrn_reflns_av_R_equivalents 0.0197
_diffrn_reflns_av_sigmaI/netI 0.0230
_diffrn_reflns_limit_h_max 13
_diffrn_reflns_limit_h_min -13
_diffrn_reflns_limit_k_max 17
_diffrn_reflns_limit_k_min -17
_diffrn_reflns_limit_l_max 23
_diffrn_reflns_limit_l_min -23
_diffrn_reflns_number 31601
_diffrn_reflns_theta_full 25.00
_diffrn_reflns_theta_max 25.00
_diffrn_reflns_theta_min 1.39
_exptl_absorpt_coefficient_mu 3.256
_exptl_absorpt_correction_T_max 1.00000
_exptl_absorpt_correction_T_min 0.754262
_exptl_absorpt_correction_type multi-scan
_exptl_absorpt_process_details 'Bruker SADABS (Bruker, 1999)'
_exptl_crystal_colour green
_exptl_crystal_density_diffrn 1.767
_exptl_crystal_description block
_exptl_crystal_F_000 1716
_exptl_crystal_size_max 0.42
_exptl_crystal_size_mid 0.42
_exptl_crystal_size_min 0.30
_refine_diff_density_max 2.668
_refine_diff_density_min -0.903
_refine_diff_density_rms 0.090
_refine_ls_extinction_method none
_refine_ls_goodness_of_fit_ref 1.092
_refine_ls_hydrogen_treatment constr
_refine_ls_matrix_type full
_refine_ls_number_parameters 845
_refine_ls_number_reflns 11241
_refine_ls_number_restraints 0
_refine_ls_restrained_S_all 1.092
_refine_ls_R_factor_all 0.0274
_refine_ls_R_factor_gt 0.0252
_refine_ls_shift/su_max 0.002
_refine_ls_shift/su_mean 0.000
_refine_ls_structure_factor_coef Fsqd
_refine_ls_weighting_details 'calc w=1/[\s^2^(Fo^2^)+(0.0281P)^2^+4.3176P] where P=(Fo^2^+2Fc^2^)/3'
_refine_ls_weighting_scheme calc
_refine_ls_wR_factor_gt 0.0591
_refine_ls_wR_factor_ref 0.0600
_reflns_number_gt 10561
_reflns_number_total 11241
_reflns_threshold_expression >2sigma(I)
_cod_data_source_file ic3004596_si_001_05.cif
_cod_data_source_block 4
_cod_database_code 4329238

loop_
_symmetry_equiv_pos_as_xyz
'x, y, z'
'-x, -y, -z'

loop_
_atom_site_label
_atom_site_type_symbol
_atom_site_fract_x
_atom_site_fract_y
_atom_site_fract_z
_atom_site_U_iso_or_equiv
_atom_site_adp_type
_atom_site_occupancy
_atom_site_symmetry_multiplicity
_atom_site_calc_flag
_atom_site_refinement_flags
Ni1 Ni 0.83868(3) 0.01978(3) 0.31078(2) 0.01370(9) Uani 1 1 d .
Ni2 Ni 0.50200(3) 0.49597(3) 0.216428(19) 0.01339(9) Uani 1 1 d .
Er1 Er 0.954850(12) 0.148042(9) 0.192434(7) 0.01398(5) Uani 1 1 d .
Er2 Er 0.326491(12) 0.642450(9) 0.293034(7) 0.01548(5) Uani 1 1 d .
C1A C 1.0644(3) 0.3678(2) 0.24206(18) 0.0213(7) Uani 1 1 d .
H1A1 H 1.0281 0.4238 0.2538 0.032 Uiso 1 1 calc R
H1A2 H 1.0703 0.3648 0.1931 0.032 Uiso 1 1 calc R
H1A3 H 1.1422 0.3655 0.2684 0.032 Uiso 1 1 calc R
C3A C 0.9699(3) 0.2885(2) 0.32725(16) 0.0166(7) Uani 1 1 d .
C4A C 0.8870(3) 0.2192(2) 0.33659(16) 0.0157(6) Uani 1 1 d .
C6A C 0.8478(3) 0.2176(2) 0.40125(16) 0.0178(7) Uani 1 1 d .
C7A C 0.9002(3) 0.2753(2) 0.45649(17) 0.0206(7) Uani 1 1 d .
H7A H 0.8749 0.2718 0.4999 0.025 Uiso 1 1 calc R
C8A C 0.9892(3) 0.3379(2) 0.44823(17) 0.0221(7) Uani 1 1 d .
C9A C 1.0536(3) 0.3930(2) 0.51031(18) 0.0278(8) Uani 1 1 d .
H9A1 H 0.9985 0.4101 0.5413 0.042 Uiso 1 1 calc R
H9A2 H 1.0887 0.4468 0.4945 0.042 Uiso 1 1 calc R
H9A3 H 1.1146 0.3570 0.5345 0.042 Uiso 1 1 calc R
C10A C 1.0207(3) 0.3459(2) 0.38154(17) 0.0198(7) Uani 1 1 d .
H10A H 1.0762 0.3902 0.3739 0.024 Uiso 1 1 calc R
C11A C 0.7414(3) 0.1545(2) 0.40588(17) 0.0201(7) Uani 1 1 d .
H11A H 0.7089 0.1704 0.4482 0.024 Uiso 1 1 calc R
H11B H 0.6806 0.1638 0.3665 0.024 Uiso 1 1 calc R
C13A C 0.8519(3) 0.0422(2) 0.47187(17) 0.0231(7) Uani 1 1 d .
H13A H 0.8156 0.0648 0.5107 0.035 Uiso 1 1 calc R
H13B H 0.9261 0.0742 0.4715 0.035 Uiso 1 1 calc R
H13C H 0.8657 -0.0217 0.4762 0.035 Uiso 1 1 calc R
C14A C 0.6612(3) 0.0022(2) 0.40313(17) 0.0215(7) Uani 1 1 d .
H14A H 0.6167 0.0256 0.4388 0.026 Uiso 1 1 calc R
H14B H 0.6799 -0.0606 0.4127 0.026 Uiso 1 1 calc R
C15A C 0.5855(3) 0.0056(2) 0.33204(17) 0.0210(7) Uani 1 1 d .
H15A H 0.5236 -0.0413 0.3282 0.025 Uiso 1 1 calc R
H15B H 0.5475 0.0641 0.3286 0.025 Uiso 1 1 calc R
C17A C 0.6072(3) 0.0503(2) 0.21472(18) 0.0235(7) Uani 1 1 d .
H17A H 0.5251 0.0346 0.1997 0.035 Uiso 1 1 calc R
H17B H 0.6510 0.0408 0.1764 0.035 Uiso 1 1 calc R
H17C H 0.6147 0.1132 0.2306 0.035 Uiso 1 1 calc R
C18A C 0.6479(3) -0.1042(2) 0.24500(17) 0.0205(7) Uani 1 1 d .
H18A H 0.6753 -0.1072 0.1998 0.025 Uiso 1 1 calc R
H18B H 0.5659 -0.1257 0.2384 0.025 Uiso 1 1 calc R
C19A C 0.7218(3) -0.1661(2) 0.29358(18) 0.0214(7) Uani 1 1 d .
H19A H 0.6840 -0.1742 0.3347 0.026 Uiso 1 1 calc R
H19B H 0.7258 -0.2254 0.2703 0.026 Uiso 1 1 calc R
C21A C 0.8930(3) -0.1632(2) 0.38362(17) 0.0231(7) Uani 1 1 d .
H21A H 0.8411 -0.1483 0.4171 0.035 Uiso 1 1 calc R
H21B H 0.9700 -0.1359 0.3990 0.035 Uiso 1 1 calc R
H21C H 0.8995 -0.2282 0.3792 0.035 Uiso 1 1 calc R
C22A C 0.9277(3) -0.1628(2) 0.26686(17) 0.0186(7) Uani 1 1 d .
H22A H 1.0053 -0.1350 0.2827 0.022 Uiso 1 1 calc R
H22B H 0.9349 -0.2279 0.2723 0.022 Uiso 1 1 calc R
C23A C 0.8975(3) -0.1474(2) 0.19058(17) 0.0177(7) Uani 1 1 d .
C24A C 0.8816(3) -0.0596(2) 0.16767(16) 0.0158(6) Uani 1 1 d .
C26A C 0.8656(3) -0.0454(2) 0.09617(17) 0.0174(7) Uani 1 1 d .
C28A C 0.8394(3) 0.0647(2) 0.00723(17) 0.0252(8) Uani 1 1 d .
H28A H 0.9083 0.0462 -0.0124 0.038 Uiso 1 1 calc R
H28B H 0.8286 0.1288 0.0017 0.038 Uiso 1 1 calc R
H28C H 0.7709 0.0315 -0.0164 0.038 Uiso 1 1 calc R
C29A C 0.8634(3) -0.1175(2) 0.04763(17) 0.0211(7) Uani 1 1 d .
H29A H 0.8507 -0.1070 0.0001 0.025 Uiso 1 1 calc R
C30A C 0.8804(3) -0.2063(2) 0.07045(18) 0.0222(7) Uani 1 1 d .
C31A C 0.8808(3) -0.2850(2) 0.01804(19) 0.0303(8) Uani 1 1 d .
H31A H 0.9512 -0.2811 -0.0037 0.045 Uiso 1 1 calc R
H31B H 0.8122 -0.2827 -0.0169 0.045 Uiso 1 1 calc R
H31C H 0.8794 -0.3414 0.0413 0.045 Uiso 1 1 calc R
C32A C 0.8977(3) -0.2194(2) 0.14165(17) 0.0194(7) Uani 1 1 d .
H32A H 0.9099 -0.2781 0.1572 0.023 Uiso 1 1 calc R
N12A N 0.7726(2) 0.05666(18) 0.40605(13) 0.0175(6) Uani 1 1 d .
N16A N 0.6546(2) -0.00771(18) 0.27240(14) 0.0181(6) Uani 1 1 d .
N20A N 0.8443(2) -0.12819(18) 0.31525(13) 0.0173(6) Uani 1 1 d .
O2A O 0.99281(19) 0.29150(14) 0.25844(11) 0.0185(5) Uani 1 1 d .
O5A O 0.84678(18) 0.15912(14) 0.28418(11) 0.0144(4) Uani 1 1 d .
O25A O 0.88254(18) 0.01336(14) 0.21229(11) 0.0160(5) Uani 1 1 d .
O27A O 0.85492(19) 0.04610(14) 0.08036(11) 0.0186(5) Uani 1 1 d .
N1B N 0.8150(2) 0.25993(18) 0.09635(13) 0.0192(6) Uani 1 1 d .
O1B O 0.77039(19) 0.21974(15) 0.14384(11) 0.0211(5) Uani 1 1 d .
O2B O 0.9266(2) 0.25119(16) 0.09798(12) 0.0226(5) Uani 1 1 d .
O3B O 0.7555(2) 0.30290(16) 0.05244(12) 0.0278(6) Uani 1 1 d .
N1C N 1.1791(2) 0.1182(2) 0.14738(14) 0.0253(7) Uani 1 1 d .
O1C O 1.1483(2) 0.19761(15) 0.16433(12) 0.0218(5) Uani 1 1 d .
O2C O 1.0985(2) 0.05639(16) 0.14057(13) 0.0278(6) Uani 1 1 d .
O3C O 1.2808(2) 0.10144(19) 0.13808(15) 0.0383(7) Uani 1 1 d .
C1D C 1.2221(3) 0.0250(2) 0.35899(19) 0.0266(8) Uani 1 1 d .
H1D1 H 1.2765 0.0392 0.3273 0.040 Uiso 1 1 calc R
H1D2 H 1.2196 -0.0396 0.3646 0.040 Uiso 1 1 calc R
H1D3 H 1.2477 0.0557 0.4034 0.040 Uiso 1 1 calc R
C2D C 1.1005(3) 0.0560(2) 0.33025(16) 0.0162(7) Uani 1 1 d .
O21D O 1.01319(19) 0.02361(14) 0.35567(11) 0.0179(5) Uani 1 1 d .
O22D O 1.09466(18) 0.11229(15) 0.28266(11) 0.0185(5) Uani 1 1 d .
C1E C 0.2343(3) 0.8373(2) 0.2057(2) 0.0308(9) Uani 1 1 d .
H1E1 H 0.2705 0.8960 0.2013 0.046 Uiso 1 1 calc R
H1E2 H 0.1908 0.8397 0.2446 0.046 Uiso 1 1 calc R
H1E3 H 0.1812 0.8210 0.1637 0.046 Uiso 1 1 calc R
C3E C 0.4026(3) 0.7616(2) 0.16672(16) 0.0167(7) Uani 1 1 d .
C4E C 0.4837(3) 0.6923(2) 0.17881(16) 0.0158(6) Uani 1 1 d .
C6E C 0.5694(3) 0.6846(2) 0.13488(17) 0.0182(7) Uani 1 1 d .
C7E C 0.5675(3) 0.7407(2) 0.07848(17) 0.0209(7) Uani 1 1 d .
H7E H 0.6246 0.7336 0.0490 0.025 Uiso 1 1 calc R
C8E C 0.4833(3) 0.8067(2) 0.06498(17) 0.0227(7) Uani 1 1 d .
C9E C 0.4809(3) 0.8670(2) 0.00340(19) 0.0304(8) Uani 1 1 d .
H9E1 H 0.5575 0.8680 -0.0117 0.046 Uiso 1 1 calc R
H9E2 H 0.4610 0.9277 0.0169 0.046 Uiso 1 1 calc R
H9E3 H 0.4226 0.8434 -0.0342 0.046 Uiso 1 1 calc R
C10E C 0.3991(3) 0.8169(2) 0.11087(17) 0.0206(7) Uani 1 1 d .
H10E H 0.3413 0.8607 0.1035 0.025 Uiso 1 1 calc R
C11E C 0.6662(3) 0.6183(2) 0.15220(17) 0.0179(7) Uani 1 1 d .
H11C H 0.7249 0.6267 0.1212 0.022 Uiso 1 1 calc R
H11D H 0.7048 0.6322 0.1995 0.022 Uiso 1 1 calc R
C13E C 0.5827(3) 0.4979(2) 0.07223(16) 0.0217(7) Uani 1 1 d .
H13D H 0.6448 0.5097 0.0450 0.033 Uiso 1 1 calc R
H13E H 0.5158 0.5345 0.0568 0.033 Uiso 1 1 calc R
H13F H 0.5593 0.4345 0.0666 0.033 Uiso 1 1 calc R
C14E C 0.7279(3) 0.4631(2) 0.17105(17) 0.0186(7) Uani 1 1 d .
H14C H 0.7942 0.4785 0.1471 0.022 Uiso 1 1 calc R
H14D H 0.7063 0.3994 0.1599 0.022 Uiso 1 1 calc R
C15E C 0.7645(3) 0.4772(2) 0.24884(17) 0.0205(7) Uani 1 1 d .
H15C H 0.8173 0.4291 0.2653 0.025 Uiso 1 1 calc R
H15D H 0.8080 0.5348 0.2583 0.025 Uiso 1 1 calc R
C17E C 0.6799(3) 0.5478(2) 0.34586(17) 0.0228(7) Uani 1 1 d .
H17D H 0.6116 0.5493 0.3696 0.034 Uiso 1 1 calc R
H17E H 0.6921 0.6062 0.3272 0.034 Uiso 1 1 calc R
H17F H 0.7484 0.5334 0.3781 0.034 Uiso 1 1 calc R
C18E C 0.6453(3) 0.3874(2) 0.31841(17) 0.0192(7) Uani 1 1 d .
H18C H 0.5911 0.3930 0.3525 0.023 Uiso 1 1 calc R
H18D H 0.7210 0.3686 0.3423 0.023 Uiso 1 1 calc R
C19E C 0.5973(3) 0.3153(2) 0.26286(17) 0.0182(7) Uani 1 1 d .
H19C H 0.6584 0.3003 0.2345 0.022 Uiso 1 1 calc R
H19D H 0.5766 0.2604 0.2851 0.022 Uiso 1 1 calc R
C21E C 0.4803(3) 0.2996(2) 0.14737(16) 0.0200(7) Uani 1 1 d .
H21D H 0.5519 0.3095 0.1278 0.030 Uiso 1 1 calc R
H21E H 0.4145 0.3230 0.1172 0.030 Uiso 1 1 calc R
H21F H 0.4677 0.2354 0.1520 0.030 Uiso 1 1 calc R
C22E C 0.3797(3) 0.3203(2) 0.24520(17) 0.0187(7) Uani 1 1 d .
H22C H 0.3705 0.2545 0.2404 0.022 Uiso 1 1 calc R
H22D H 0.3129 0.3456 0.2160 0.022 Uiso 1 1 calc R
C23E C 0.3726(3) 0.3490(2) 0.31979(16) 0.0179(7) Uani 1 1 d .
C24E C 0.3798(3) 0.4410(2) 0.33927(16) 0.0150(6) Uani 1 1 d .
C26E C 0.3655(3) 0.4689(2) 0.40762(16) 0.0167(7) Uani 1 1 d .
C28E C 0.3453(3) 0.5979(2) 0.48438(17) 0.0229(7) Uani 1 1 d .
H28D H 0.2656 0.5788 0.4882 0.034 Uiso 1 1 calc R
H28E H 0.3511 0.6633 0.4863 0.034 Uiso 1 1 calc R
H28F H 0.3987 0.5748 0.5222 0.034 Uiso 1 1 calc R
C29E C 0.3448(3) 0.4060(2) 0.45574(17) 0.0201(7) Uani 1 1 d .
H29E H 0.3357 0.4255 0.5009 0.024 Uiso 1 1 calc R
C30E C 0.3373(3) 0.3132(2) 0.43653(17) 0.0223(7) Uani 1 1 d .
C31E C 0.3092(3) 0.2440(2) 0.48773(19) 0.0300(8) Uani 1 1 d .
H31D H 0.3291 0.2696 0.5345 0.045 Uiso 1 1 calc R
H31E H 0.3544 0.1904 0.4823 0.045 Uiso 1 1 calc R
H31F H 0.2261 0.2282 0.4790 0.045 Uiso 1 1 calc R
C32E C 0.3518(3) 0.2859(2) 0.36878(17) 0.0211(7) Uani 1 1 d .
H32E H 0.3474 0.2241 0.3558 0.025 Uiso 1 1 calc R
N12E N 0.6257(2) 0.52069(17) 0.14641(13) 0.0165(6) Uani 1 1 d .
N16E N 0.6608(2) 0.47729(17) 0.28821(13) 0.0171(6) Uani 1 1 d .
N20E N 0.4908(2) 0.34724(18) 0.21726(13) 0.0164(6) Uani 1 1 d .
O2E O 0.32497(19) 0.77013(15) 0.21680(11) 0.0196(5) Uani 1 1 d .
O5E O 0.48296(18) 0.63836(14) 0.23305(11) 0.0163(5) Uani 1 1 d .
O25E O 0.40107(19) 0.50463(14) 0.29504(11) 0.0170(5) Uani 1 1 d .
O27E O 0.37609(19) 0.56318(14) 0.41935(11) 0.0185(5) Uani 1 1 d .
N1F N 0.4048(3) 0.79100(19) 0.39202(14) 0.0236(6) Uani 1 1 d .
O1F O 0.4771(2) 0.74405(16) 0.36219(12) 0.0247(5) Uani 1 1 d .
O2F O 0.2957(2) 0.76474(16) 0.37788(13) 0.0261(5) Uani 1 1 d .
O3F O 0.4357(2) 0.85687(17) 0.43082(13) 0.0337(6) Uani 1 1 d .
N1G N 0.0834(2) 0.62021(18) 0.30849(14) 0.0202(6) Uani 1 1 d .
O1G O 0.16120(19) 0.56503(15) 0.33396(12) 0.0234(5) Uani 1 1 d .
O2G O 0.1204(2) 0.68748(15) 0.27878(13) 0.0243(5) Uani 1 1 d .
O3G O -0.0216(2) 0.60875(17) 0.31335(14) 0.0314(6) Uani 1 1 d .
C1H C 0.1733(3) 0.5235(3) 0.07422(19) 0.0334(9) Uani 1 1 d .
H1H1 H 0.1829 0.5734 0.0448 0.050 Uiso 1 1 calc R
H1H2 H 0.0948 0.5234 0.0866 0.050 Uiso 1 1 calc R
H1H3 H 0.1854 0.4671 0.0497 0.050 Uiso 1 1 calc R
C2H C 0.2624(3) 0.5339(2) 0.13913(17) 0.0202(7) Uani 1 1 d .
O21H O 0.35958(19) 0.49365(15) 0.13942(11) 0.0184(5) Uani 1 1 d .
O22H O 0.23438(19) 0.58323(15) 0.18895(11) 0.0214(5) Uani 1 1 d .

loop_
_atom_site_aniso_label
_atom_site_aniso_U_11
_atom_site_aniso_U_22
_atom_site_aniso_U_33
_atom_site_aniso_U_23
_atom_site_aniso_U_13
_atom_site_aniso_U_12
Ni1 0.0125(2) 0.0153(2) 0.0138(2) 0.00208(15) 0.00287(15) 0.00137(15)
Ni2 0.01136(19) 0.0168(2) 0.01199(19) -0.00093(15) 0.00177(15) 0.00104(15)
Er1 0.01390(8) 0.01515(8) 0.01346(8) 0.00188(5) 0.00342(5) 0.00134(5)
Er2 0.01444(8) 0.01488(8) 0.01811(8) 0.00021(6) 0.00572(6) 0.00184(5)
C1A 0.0167(17) 0.0211(17) 0.0272(18) 0.0021(14) 0.0069(14) -0.0025(13)
C3A 0.0166(16) 0.0163(16) 0.0174(16) 0.0036(13) 0.0030(13) 0.0043(12)
C4A 0.0167(16) 0.0146(15) 0.0160(16) 0.0031(12) 0.0012(13) 0.0062(12)
C6A 0.0154(16) 0.0190(16) 0.0197(17) 0.0035(13) 0.0032(13) 0.0080(13)
C7A 0.0248(18) 0.0234(17) 0.0140(16) 0.0007(13) 0.0031(13) 0.0103(14)
C8A 0.0225(18) 0.0196(17) 0.0235(18) -0.0004(14) 0.0009(14) 0.0073(14)
C9A 0.034(2) 0.0241(19) 0.0239(19) -0.0028(15) 0.0019(16) 0.0015(15)
C10A 0.0179(17) 0.0171(16) 0.0239(18) 0.0001(13) 0.0015(14) 0.0021(13)
C11A 0.0297(19) 0.0191(17) 0.0160(16) 0.0095(13) 0.0142(14) 0.0165(14)
C13A 0.0258(18) 0.0249(18) 0.0186(17) 0.0047(14) 0.0016(14) 0.0044(14)
C14A 0.0200(17) 0.0225(17) 0.0243(18) 0.0033(14) 0.0099(14) 0.0031(14)
C15A 0.0133(16) 0.0238(17) 0.0271(18) 0.0002(14) 0.0065(14) 0.0002(13)
C17A 0.0194(17) 0.0261(18) 0.0238(18) 0.0010(14) -0.0015(14) 0.0027(14)
C18A 0.0156(17) 0.0202(17) 0.0259(18) -0.0023(14) 0.0048(14) -0.0036(13)
C19A 0.0205(17) 0.0166(16) 0.0287(19) 0.0012(14) 0.0088(14) -0.0005(13)
C21A 0.0284(19) 0.0216(17) 0.0208(17) 0.0090(14) 0.0058(15) 0.0066(14)
C22A 0.0154(16) 0.0181(16) 0.0232(17) 0.0007(13) 0.0058(13) 0.0049(13)
C23A 0.0132(16) 0.0180(16) 0.0237(17) 0.0014(13) 0.0083(13) 0.0016(12)
C24A 0.0103(15) 0.0191(16) 0.0186(16) -0.0005(13) 0.0043(12) 0.0002(12)
C26A 0.0116(15) 0.0183(16) 0.0224(17) 0.0002(13) 0.0036(13) 0.0003(12)
C28A 0.033(2) 0.0263(18) 0.0171(17) 0.0040(14) 0.0031(15) 0.0052(15)
C29A 0.0188(17) 0.0270(18) 0.0187(17) -0.0017(14) 0.0085(14) -0.0030(14)
C30A 0.0198(17) 0.0192(17) 0.0297(19) -0.0039(14) 0.0127(15) -0.0034(13)
C31A 0.037(2) 0.028(2) 0.028(2) -0.0091(16) 0.0164(17) -0.0042(16)
C32A 0.0159(16) 0.0159(16) 0.0284(19) -0.0003(14) 0.0106(14) -0.0019(13)
N12A 0.0180(14) 0.0189(14) 0.0162(14) 0.0040(11) 0.0033(11) 0.0028(11)
N16A 0.0154(14) 0.0186(14) 0.0213(14) 0.0033(11) 0.0044(11) 0.0020(11)
N20A 0.0149(13) 0.0196(14) 0.0185(14) 0.0032(11) 0.0059(11) 0.0008(11)
O2A 0.0224(12) 0.0173(11) 0.0169(11) 0.0024(9) 0.0067(9) -0.0008(9)
O5A 0.0152(11) 0.0132(10) 0.0151(11) 0.0025(8) 0.0025(9) 0.0019(8)
O25A 0.0174(11) 0.0151(11) 0.0156(11) 0.0006(9) 0.0027(9) 0.0010(9)
O27A 0.0234(12) 0.0204(12) 0.0121(11) 0.0016(9) 0.0020(9) 0.0023(9)
N1B 0.0241(15) 0.0189(14) 0.0147(14) 0.0003(11) 0.0027(12) 0.0050(12)
O1B 0.0194(12) 0.0253(12) 0.0201(12) 0.0050(10) 0.0063(10) 0.0051(10)
O2B 0.0194(12) 0.0269(13) 0.0230(12) 0.0067(10) 0.0062(10) 0.0013(10)
O3B 0.0342(14) 0.0290(13) 0.0199(12) 0.0067(10) -0.0001(11) 0.0129(11)
N1C 0.0185(15) 0.0381(18) 0.0191(15) -0.0043(13) 0.0042(12) -0.0035(13)
O1C 0.0196(12) 0.0233(13) 0.0238(12) 0.0017(10) 0.0071(10) 0.0000(10)
O2C 0.0206(13) 0.0321(14) 0.0305(14) -0.0128(11) 0.0076(11) -0.0065(11)
O3C 0.0156(13) 0.0517(17) 0.0487(17) -0.0145(14) 0.0136(12) -0.0020(12)
C1D 0.0199(18) 0.032(2) 0.0282(19) 0.0096(16) 0.0033(15) 0.0028(15)
C2D 0.0179(16) 0.0166(16) 0.0140(16) -0.0005(13) 0.0017(13) 0.0030(13)
O21D 0.0157(11) 0.0211(12) 0.0173(11) 0.0042(9) 0.0023(9) 0.0023(9)
O22D 0.0148(11) 0.0221(12) 0.0185(12) 0.0031(9) 0.0009(9) 0.0013(9)
C1E 0.0250(19) 0.029(2) 0.043(2) 0.0136(17) 0.0136(17) 0.0163(16)
C3E 0.0217(17) 0.0166(16) 0.0130(15) 0.0005(12) 0.0061(13) 0.0029(13)
C4E 0.0178(16) 0.0159(16) 0.0133(15) 0.0029(12) 0.0010(12) -0.0001(12)
C6E 0.0159(16) 0.0175(16) 0.0208(17) -0.0001(13) 0.0015(13) -0.0011(13)
C7E 0.0202(17) 0.0231(17) 0.0208(17) 0.0014(14) 0.0078(14) -0.0022(14)
C8E 0.0240(18) 0.0219(17) 0.0218(18) 0.0040(14) 0.0025(14) -0.0057(14)
C9E 0.034(2) 0.030(2) 0.029(2) 0.0118(16) 0.0083(17) 0.0011(16)
C10E 0.0203(17) 0.0186(16) 0.0219(17) 0.0043(13) -0.0009(14) 0.0020(13)
C11E 0.0143(16) 0.0203(17) 0.0202(17) 0.0010(13) 0.0060(13) -0.0013(13)
C13E 0.0221(18) 0.0265(18) 0.0166(17) -0.0029(14) 0.0043(14) 0.0001(14)
C14E 0.0128(16) 0.0206(17) 0.0234(17) 0.0006(13) 0.0057(13) 0.0018(13)
C15E 0.0129(16) 0.0225(17) 0.0258(18) 0.0024(14) 0.0018(14) 0.0015(13)
C17E 0.0251(18) 0.0221(17) 0.0193(17) -0.0033(14) -0.0019(14) 0.0028(14)
C18E 0.0162(16) 0.0212(17) 0.0200(17) 0.0033(13) 0.0004(13) 0.0065(13)
C19E 0.0170(16) 0.0175(16) 0.0209(17) 0.0030(13) 0.0048(13) 0.0052(13)
C21E 0.0211(17) 0.0190(16) 0.0200(17) -0.0046(13) 0.0055(14) -0.0003(13)
C22E 0.0163(16) 0.0180(16) 0.0221(17) -0.0005(13) 0.0047(13) 0.0000(13)
C23E 0.0112(15) 0.0226(17) 0.0202(17) 0.0024(13) 0.0032(13) 0.0027(13)
C24E 0.0093(15) 0.0190(16) 0.0170(16) 0.0057(13) 0.0016(12) 0.0024(12)
C26E 0.0116(15) 0.0189(16) 0.0192(16) -0.0005(13) 0.0004(13) 0.0035(12)
C28E 0.0274(19) 0.0241(18) 0.0181(17) -0.0048(14) 0.0077(14) 0.0034(14)
C29E 0.0169(16) 0.0275(18) 0.0162(16) 0.0028(14) 0.0025(13) 0.0029(13)
C30E 0.0173(17) 0.0260(18) 0.0237(18) 0.0062(14) 0.0024(14) 0.0000(14)
C31E 0.034(2) 0.0272(19) 0.030(2) 0.0077(16) 0.0087(17) 0.0011(16)
C32E 0.0187(17) 0.0180(16) 0.0261(18) 0.0009(14) 0.0017(14) 0.0014(13)
N12E 0.0148(13) 0.0189(14) 0.0156(13) -0.0024(11) 0.0022(11) 0.0015(11)
N16E 0.0157(13) 0.0186(14) 0.0163(14) -0.0003(11) 0.0005(11) 0.0007(11)
N20E 0.0140(13) 0.0205(14) 0.0148(13) -0.0019(11) 0.0034(11) 0.0010(11)
O2E 0.0189(12) 0.0197(12) 0.0222(12) 0.0055(9) 0.0071(9) 0.0088(9)
O5E 0.0173(11) 0.0175(11) 0.0151(11) 0.0032(9) 0.0046(9) 0.0038(9)
O25E 0.0184(11) 0.0166(11) 0.0173(11) 0.0022(9) 0.0058(9) 0.0046(9)
O27E 0.0219(12) 0.0194(11) 0.0150(11) -0.0001(9) 0.0054(9) 0.0019(9)
N1F 0.0283(17) 0.0220(15) 0.0208(15) -0.0018(12) 0.0048(13) -0.0006(13)
O1F 0.0235(13) 0.0270(13) 0.0249(13) -0.0053(10) 0.0089(10) 0.0013(10)
O2F 0.0226(13) 0.0261(13) 0.0306(14) -0.0018(10) 0.0080(11) 0.0018(10)
O3F 0.0416(16) 0.0251(14) 0.0327(15) -0.0098(12) 0.0032(12) -0.0011(12)
N1G 0.0178(15) 0.0181(14) 0.0242(15) -0.0035(12) 0.0027(12) -0.0001(11)
O1G 0.0170(12) 0.0234(12) 0.0301(13) 0.0058(10) 0.0033(10) 0.0022(10)
O2G 0.0177(12) 0.0215(12) 0.0356(14) 0.0070(11) 0.0082(10) 0.0035(10)
O3G 0.0127(12) 0.0298(14) 0.0513(17) 0.0032(12) 0.0034(11) -0.0031(10)
C1H 0.026(2) 0.045(2) 0.027(2) -0.0078(17) -0.0038(16) 0.0109(17)
C2H 0.0171(17) 0.0204(17) 0.0230(18) 0.0030(14) 0.0019(14) -0.0007(13)
O21H 0.0160(11) 0.0216(12) 0.0171(11) -0.0009(9) 0.0007(9) 0.0029(9)
O22H 0.0158(12) 0.0274(13) 0.0205(12) -0.0018(10) 0.0009(9) 0.0049(9)

loop_
_atom_type_symbol
_atom_type_description
_atom_type_scat_dispersion_real
_atom_type_scat_dispersion_imag
_atom_type_scat_source
C C 0.0033 0.0016 'International Tables Vol C Tables 4.2.6.8 and 6.1.1.4'
H H 0.0000 0.0000 'International Tables Vol C Tables 4.2.6.8 and 6.1.1.4'
N N 0.0061 0.0033 'International Tables Vol C Tables 4.2.6.8 and 6.1.1.4'
O O 0.0106 0.0060 'International Tables Vol C Tables 4.2.6.8 and 6.1.1.4'
Ni Ni 0.3393 1.1124 'International Tables Vol C Tables 4.2.6.8 and 6.1.1.4'
Er Er -0.2586 4.9576 'International Tables Vol C Tables 4.2.6.8 and 6.1.1.4'

loop_
_geom_angle_atom_site_label_1
_geom_angle_atom_site_label_2
_geom_angle_atom_site_label_3
_geom_angle
O25A Ni1 O21D 92.41(9)
O25A Ni1 O5A 76.23(8)
O21D Ni1 O5A 92.11(8)
O25A Ni1 N12A 166.03(9)
O21D Ni1 N12A 94.43(10)
O5A Ni1 N12A 91.34(9)
O25A Ni1 N16A 91.95(9)
O21D Ni1 N16A 169.57(9)
O5A Ni1 N16A 98.13(9)
N12A Ni1 N16A 83.41(10)
O25A Ni1 N20A 90.84(9)
O21D Ni1 N20A 87.38(9)
O5A Ni1 N20A 167.03(9)
N12A Ni1 N20A 101.63(10)
N16A Ni1 N20A 83.09(10)
O25A Ni1 Er1 37.81(6)
O21D Ni1 Er1 80.95(6)
O5A Ni1 Er1 41.52(6)
N12A Ni1 Er1 131.79(7)
N16A Ni1 Er1 108.10(7)
N20A Ni1 Er1 125.80(7)
O25E Ni2 O21H 93.96(9)
O25E Ni2 O5E 76.34(8)
O21H Ni2 O5E 89.74(8)
O25E Ni2 N12E 164.80(9)
O21H Ni2 N12E 93.44(10)
O5E Ni2 N12E 90.44(9)
O25E Ni2 N16E 92.18(10)
O21H Ni2 N16E 169.98(9)
O5E Ni2 N16E 99.41(9)
N12E Ni2 N16E 82.49(10)
O25E Ni2 N20E 89.84(9)
O21H Ni2 N20E 89.54(9)
O5E Ni2 N20E 166.07(9)
N12E Ni2 N20E 103.49(10)
N16E Ni2 N20E 82.56(10)
O25E Ni2 Er2 38.49(6)
O21H Ni2 Er2 81.10(6)
O5E Ni2 Er2 40.65(6)
N12E Ni2 Er2 130.35(7)
N16E Ni2 Er2 108.52(7)
N20E Ni2 Er2 125.60(7)
O25A Er1 O22D 81.77(8)
O25A Er1 O5A 69.76(7)
O22D Er1 O5A 79.35(8)
O25A Er1 O2B 135.67(8)
O22D Er1 O2B 139.95(8)
O5A Er1 O2B 121.57(7)
O25A Er1 O2A 135.41(7)
O22D Er1 O2A 77.02(8)
O5A Er1 O2A 68.04(7)
O2B Er1 O2A 80.50(8)
O25A Er1 O2C 82.55(8)
O22D Er1 O2C 74.22(8)
O5A Er1 O2C 144.03(8)
O2B Er1 O2C 94.24(8)
O2A Er1 O2C 126.98(8)
O25A Er1 O1C 132.16(8)
O22D Er1 O1C 72.39(8)
O5A Er1 O1C 139.00(7)
O2B Er1 O1C 70.49(8)
O2A Er1 O1C 76.98(7)
O2C Er1 O1C 52.25(8)
O25A Er1 O1B 99.19(8)
O22D Er1 O1B 152.61(8)
O5A Er1 O1B 75.45(7)
O2B Er1 O1B 52.51(7)
O2A Er1 O1B 83.70(8)
O2C Er1 O1B 133.17(8)
O1C Er1 O1B 122.04(8)
O25A Er1 O27A 63.29(7)
O22D Er1 O27A 130.23(7)
O5A Er1 O27A 115.87(7)
O2B Er1 O27A 74.63(7)
O2A Er1 O27A 152.44(7)
O2C Er1 O27A 67.42(7)
O1C Er1 O27A 105.06(7)
O1B Er1 O27A 71.86(7)
O25A Er1 N1C 106.64(8)
O22D Er1 N1C 68.44(8)
O5A Er1 N1C 147.69(8)
O2B Er1 N1C 84.25(8)
O2A Er1 N1C 101.29(8)
O2C Er1 N1C 26.26(8)
O1C Er1 N1C 26.30(8)
O1B Er1 N1C 135.39(8)
O27A Er1 N1C 88.00(8)
O25A Er1 N1B 118.40(8)
O22D Er1 N1B 158.25(8)
O5A Er1 N1B 99.27(8)
O2B Er1 N1B 26.27(8)
O2A Er1 N1B 82.33(8)
O2C Er1 N1B 114.25(8)
O1C Er1 N1B 96.50(8)
O1B Er1 N1B 26.29(7)
O27A Er1 N1B 70.11(7)
N1C Er1 N1B 109.68(8)
O25A Er1 Ni1 34.68(5)
O22D Er1 Ni1 67.95(6)
O5A Er1 Ni1 37.83(5)
O2B Er1 Ni1 149.67(5)
O2A Er1 Ni1 100.73(5)
O2C Er1 Ni1 108.15(6)
O1C Er1 Ni1 139.64(5)
O1B Er1 Ni1 97.27(6)
O27A Er1 Ni1 94.95(5)
N1C Er1 Ni1 124.44(6)
N1B Er1 Ni1 123.42(6)
O25E Er2 O5E 70.16(8)
O25E Er2 O22H 80.21(8)
O5E Er2 O22H 80.50(8)
O25E Er2 O1G 82.96(8)
O5E Er2 O1G 149.71(8)
O22H Er2 O1G 81.41(8)
O25E Er2 O2E 135.62(7)
O5E Er2 O2E 69.03(7)
O22H Er2 O2E 76.62(8)
O1G Er2 O2E 129.19(7)
O25E Er2 O2G 129.55(8)
O5E Er2 O2G 140.07(8)
O22H Er2 O2G 71.57(8)
O1G Er2 O2G 52.59(8)
O2E Er2 O2G 77.00(7)
O25E Er2 O2F 137.31(8)
O5E Er2 O2F 123.93(8)
O22H Er2 O2F 138.00(8)
O1G Er2 O2F 85.34(8)
O2E Er2 O2F 81.60(8)
O2G Er2 O2F 68.75(8)
O25E Er2 O1F 106.39(8)
O5E Er2 O1F 75.62(8)
O22H Er2 O1F 150.96(8)
O1G Er2 O1F 127.05(8)
O2E Er2 O1F 79.55(8)
O2G Er2 O1F 118.66(8)
O2F Er2 O1F 52.16(8)
O25E Er2 O27E 61.71(7)
O5E Er2 O27E 111.82(7)
O22H Er2 O27E 130.10(8)
O1G Er2 O27E 63.99(7)
O2E Er2 O27E 153.26(7)
O2G Er2 O27E 107.99(7)
O2F Er2 O27E 76.26(7)
O1F Er2 O27E 75.09(7)
O25E Er2 N1G 106.45(8)
O5E Er2 N1G 154.59(8)
O22H Er2 N1G 74.14(8)
O1G Er2 N1G 26.46(8)
O2E Er2 N1G 102.87(8)
O2G Er2 N1G 26.15(8)
O2F Er2 N1G 76.38(8)
O1F Er2 N1G 127.88(8)
O27E Er2 N1G 86.41(7)
O25E Er2 N1F 125.12(8)
O5E Er2 N1F 99.47(8)
O22H Er2 N1F 153.39(8)
O1G Er2 N1F 107.51(8)
O2E Er2 N1F 78.57(8)
O2G Er2 N1F 93.60(8)
O2F Er2 N1F 26.22(8)
O1F Er2 N1F 25.96(8)
O27E Er2 N1F 74.93(7)
N1G Er2 N1F 102.43(8)
O25E Er2 Ni2 35.04(5)
O5E Er2 Ni2 37.63(5)
O22H Er2 Ni2 68.08(6)
O1G Er2 Ni2 112.51(6)
O2E Er2 Ni2 100.72(5)
O2G Er2 Ni2 138.88(6)
O2F Er2 Ni2 152.30(6)
O1F Er2 Ni2 100.76(6)
O27E Er2 Ni2 92.28(5)
N1G Er2 Ni2 128.73(6)
N1F Er2 Ni2 126.64(6)
C10A C3A O2A 125.1(3)
C10A C3A C4A 121.9(3)
O2A C3A C4A 113.0(3)
O5A C4A C6A 122.2(3)
O5A C4A C3A 120.5(3)
C6A C4A C3A 117.3(3)
C4A C6A C7A 120.4(3)
C4A C6A C11A 116.3(3)
C7A C6A C11A 123.3(3)
C8A C7A C6A 121.5(3)
C7A C8A C10A 118.2(3)
C7A C8A C9A 120.7(3)
C10A C8A C9A 121.1(3)
C3A C10A C8A 120.2(3)
N12A C11A C6A 112.7(3)
N12A C14A C15A 111.3(3)
N16A C15A C14A 113.4(3)
N16A C18A C19A 112.3(3)
N20A C19A C18A 111.7(3)
C23A C22A N20A 118.3(3)
C24A C23A C32A 119.2(3)
C24A C23A C22A 120.1(3)
C32A C23A C22A 120.4(3)
O25A C24A C23A 122.2(3)
O25A C24A C26A 118.4(3)
C23A C24A C26A 119.4(3)
C29A C26A O27A 125.2(3)
C29A C26A C24A 121.2(3)
O27A C26A C24A 113.5(3)
C26A C29A C30A 119.7(3)
C32A C30A C29A 118.6(3)
C32A C30A C31A 121.4(3)
C29A C30A C31A 120.1(3)
C30A C32A C23A 122.0(3)
C13A N12A C14A 110.3(2)
C13A N12A C11A 107.6(2)
C14A N12A C11A 107.7(2)
C13A N12A Ni1 116.8(2)
C14A N12A Ni1 104.84(19)
C11A N12A Ni1 109.22(18)
C17A N16A C18A 108.1(2)
C17A N16A C15A 109.8(2)
C18A N16A C15A 111.8(2)
C17A N16A Ni1 113.4(2)
C18A N16A Ni1 105.43(18)
C15A N16A Ni1 108.22(19)
C21A N20A C19A 109.4(2)
C21A N20A C22A 103.9(2)
C19A N20A C22A 111.3(2)
C21A N20A Ni1 115.6(2)
C19A N20A Ni1 108.22(19)
C22A N20A Ni1 108.40(18)
C3A O2A C1A 116.7(2)
C3A O2A Er1 113.77(17)
C1A O2A Er1 127.01(18)
C4A O5A Ni1 116.12(18)
C4A O5A Er1 116.82(18)
Ni1 O5A Er1 100.64(8)
C24A O25A Ni1 128.94(19)
C24A O25A Er1 123.22(18)
Ni1 O25A Er1 107.50(9)
C26A O27A C28A 115.9(2)
C26A O27A Er1 108.24(17)
C28A O27A Er1 130.65(19)
O3B N1B O1B 122.4(3)
O3B N1B O2B 122.5(3)
O1B N1B O2B 115.1(2)
O3B N1B Er1 175.9(2)
O1B N1B Er1 58.50(14)
O2B N1B Er1 56.76(14)
N1B O1B Er1 95.21(17)
N1B O2B Er1 96.96(17)
O3C N1C O2C 121.5(3)
O3C N1C O1C 122.3(3)
O2C N1C O1C 116.2(3)
O3C N1C Er1 170.3(2)
O2C N1C Er1 58.35(15)
O1C N1C Er1 58.87(15)
N1C O1C Er1 94.83(17)
N1C O2C Er1 95.39(18)
O22D C2D O21D 125.6(3)
O22D C2D C1D 116.7(3)
O21D C2D C1D 117.7(3)
C2D O21D Ni1 126.9(2)
C2D O22D Er1 135.1(2)
C10E C3E C4E 122.8(3)
C10E C3E O2E 123.2(3)
C4E C3E O2E 114.0(3)
O5E C4E C6E 121.3(3)
O5E C4E C3E 121.3(3)
C6E C4E C3E 117.3(3)
C4E C6E C7E 120.2(3)
C4E C6E C11E 118.1(3)
C7E C6E C11E 121.5(3)
C8E C7E C6E 122.0(3)
C7E C8E C10E 117.8(3)
C7E C8E C9E 121.8(3)
C10E C8E C9E 120.4(3)
C3E C10E C8E 119.7(3)
N12E C11E C6E 114.5(3)
N12E C14E C15E 110.8(3)
N16E C15E C14E 112.5(3)
N16E C18E C19E 111.8(3)
N20E C19E C18E 111.4(2)
N20E C22E C23E 116.7(3)
C24E C23E C32E 119.2(3)
C24E C23E C22E 119.0(3)
C32E C23E C22E 121.7(3)
O25E C24E C23E 122.0(3)
O25E C24E C26E 118.5(3)
C23E C24E C26E 119.5(3)
C29E C26E O27E 126.3(3)
C29E C26E C24E 121.0(3)
O27E C26E C24E 112.7(3)
C26E C29E C30E 119.9(3)
C32E C30E C29E 118.9(3)
C32E C30E C31E 120.7(3)
C29E C30E C31E 120.4(3)
C30E C32E C23E 121.6(3)
C13E N12E C14E 109.8(2)
C13E N12E C11E 107.6(2)
C14E N12E C11E 108.9(2)
C13E N12E Ni2 115.42(19)
C14E N12E Ni2 104.27(19)
C11E N12E Ni2 110.71(18)
C17E N16E C18E 108.5(2)
C17E N16E C15E 109.9(2)
C18E N16E C15E 110.7(2)
C17E N16E Ni2 113.13(19)
C18E N16E Ni2 105.72(18)
C15E N16E Ni2 108.88(19)
C21E N20E C19E 109.7(2)
C21E N20E C22E 104.7(2)
C19E N20E C22E 110.6(2)
C21E N20E Ni2 114.97(19)
C19E N20E Ni2 108.32(18)
C22E N20E Ni2 108.55(18)
C3E O2E C1E 117.2(2)
C3E O2E Er2 114.22(17)
C1E O2E Er2 126.33(19)
C4E O5E Ni2 118.62(18)
C4E O5E Er2 118.88(18)
Ni2 O5E Er2 101.72(8)
C24E O25E Ni2 128.51(19)
C24E O25E Er2 125.00(18)
Ni2 O25E Er2 106.48(9)
C26E O27E C28E 115.9(2)
C26E O27E Er2 108.10(17)
C28E O27E Er2 126.00(18)
O3F N1F O1F 122.8(3)
O3F N1F O2F 121.8(3)
O1F N1F O2F 115.4(3)
O3F N1F Er2 176.4(2)
O1F N1F Er2 57.92(15)
O2F N1F Er2 57.55(15)
N1F O1F Er2 96.12(18)
N1F O2F Er2 96.22(17)
O3G N1G O2G 121.9(3)
O3G N1G O1G 121.6(3)
O2G N1G O1G 116.5(3)
O3G N1G Er2 178.0(2)
O2G N1G Er2 58.37(15)
O1G N1G Er2 58.20(15)
N1G O1G Er2 95.33(17)
N1G O2G Er2 95.48(17)
O21H C2H O22H 125.4(3)
O21H C2H C1H 117.6(3)
O22H C2H C1H 117.0(3)
C2H O21H Ni2 128.4(2)
C2H O22H Er2 136.7(2)

loop_
_geom_bond_atom_site_label_1
_geom_bond_atom_site_label_2
_geom_bond_distance
Ni1 O25A 2.040(2)
Ni1 O21D 2.052(2)
Ni1 O5A 2.134(2)
Ni1 N12A 2.145(3)
Ni1 N16A 2.147(3)
Ni1 N20A 2.180(3)
Ni1 Er1 3.4190(8)
Ni2 O25E 2.038(2)
Ni2 O21H 2.039(2)
Ni2 O5E 2.123(2)
Ni2 N12E 2.129(3)
Ni2 N16E 2.147(3)
Ni2 N20E 2.186(3)
Ni2 Er2 3.4044(9)
Er1 O25A 2.198(2)
Er1 O22D 2.275(2)
Er1 O5A 2.306(2)
Er1 O2B 2.413(2)
Er1 O2A 2.418(2)
Er1 O2C 2.439(2)
Er1 O1C 2.451(2)
Er1 O1B 2.451(2)
Er1 O27A 2.686(2)
Er1 N1C 2.853(3)
Er1 N1B 2.863(3)
Er2 O25E 2.209(2)
Er2 O5E 2.265(2)
Er2 O22H 2.267(2)
Er2 O1G 2.428(2)
Er2 O2E 2.432(2)
Er2 O2G 2.433(2)
Er2 O2F 2.450(2)
Er2 O1F 2.459(2)
Er2 O27E 2.742(2)
Er2 N1G 2.844(3)
Er2 N1F 2.886(3)
C1A O2A 1.446(4)
C3A C10A 1.373(4)
C3A O2A 1.397(4)
C3A C4A 1.411(4)
C4A O5A 1.340(4)
C4A C6A 1.390(4)
C6A C7A 1.394(5)
C6A C11A 1.527(5)
C7A C8A 1.386(5)
C8A C10A 1.399(5)
C8A C9A 1.512(5)
C11A N12A 1.486(4)
C13A N12A 1.479(4)
C14A N12A 1.481(4)
C14A C15A 1.519(5)
C15A N16A 1.498(4)
C17A N16A 1.479(4)
C18A N16A 1.490(4)
C18A C19A 1.514(5)
C19A N20A 1.489(4)
C21A N20A 1.477(4)
C22A C23A 1.496(4)
C22A N20A 1.509(4)
C23A C24A 1.387(4)
C23A C32A 1.392(4)
C24A O25A 1.348(4)
C24A C26A 1.396(4)
C26A C29A 1.384(5)
C26A O27A 1.394(4)
C28A O27A 1.440(4)
C29A C30A 1.403(5)
C30A C32A 1.387(5)
C30A C31A 1.508(5)
N1B O3B 1.215(3)
N1B O1B 1.273(3)
N1B O2B 1.277(4)
N1C O3C 1.226(4)
N1C O2C 1.268(4)
N1C O1C 1.268(4)
C1D C2D 1.503(4)
C2D O22D 1.259(4)
C2D O21D 1.266(4)
C1E O2E 1.442(4)
C3E C10E 1.375(4)
C3E C4E 1.392(4)
C3E O2E 1.408(4)
C4E O5E 1.342(4)
C4E C6E 1.388(4)
C6E C7E 1.394(5)
C6E C11E 1.496(4)
C7E C8E 1.383(5)
C8E C10E 1.405(5)
C8E C9E 1.511(5)
C11E N12E 1.492(4)
C13E N12E 1.473(4)
C14E N12E 1.487(4)
C14E C15E 1.510(4)
C15E N16E 1.497(4)
C17E N16E 1.481(4)
C18E N16E 1.483(4)
C18E C19E 1.515(4)
C19E N20E 1.491(4)
C21E N20E 1.487(4)
C22E N20E 1.499(4)
C22E C23E 1.502(4)
C23E C24E 1.386(4)
C23E C32E 1.394(5)
C24E O25E 1.335(4)
C24E C26E 1.403(4)
C26E C29E 1.379(5)
C26E O27E 1.395(4)
C28E O27E 1.433(4)
C29E C30E 1.397(5)
C30E C32E 1.390(5)
C30E C31E 1.509(5)
N1F O3F 1.215(4)
N1F O1F 1.271(4)
N1F O2F 1.283(4)
N1G O3G 1.222(3)
N1G O2G 1.259(3)
N1G O1G 1.273(3)
C1H C2H 1.499(5)
C2H O21H 1.265(4)
C2H O22H 1.265(4)
